data_8103754
loop_
_publ_author_name
'Kahlenberg, V.'
'Parise, J.B.'
'Tripathi, A.'
'Lee, Y.'

_publ_section_title
;
 Characterization of the stuffed framework structures Ba Al Ga O4 and Ba
 Fe Ga O4
;
_journal_name_full 'Zeitschrift fuer Kristallographie (149,1979-)'
_journal_page_first 249
_journal_page_last 255
_journal_volume 217
_journal_year 2002
_chemical_formula_sum 'Al Ba Ga O4'
_chemical_name_systematic 'Ba (Al Ga O4)'
_space_group_IT_number 182
_symmetry_space_group_name_Hall 'P 6c 2c'
_symmetry_space_group_name_H-M 'P 63 2 2'
_cell_angle_alpha 90
_cell_angle_beta 90
_cell_angle_gamma 120
_cell_formula_units_Z 2
_cell_length_a 5.2788
_cell_length_b 5.2788
_cell_length_c 8.7835
_cell_volume 211.967
_citation_journal_id_ASTM ZEKRDZ
_cod_data_source_file Kahlenberg_ZEKRDZ_2002_1056.cif
_cod_data_source_block Al1Ba1Ga1O4
_cod_original_cell_volume 211.9672
_cod_original_formula_sum 'Al1 Ba1 Ga1 O4'
_cod_database_code 8103754

loop_
_symmetry_equiv_pos_as_xyz
x,y,z
x-y,x,z+1/2
-y,x-y,z
-x,-y,z+1/2
-x+y,-x,z
y,-x+y,z+1/2
-y,-x,-z+1/2
x-y,-y,-z
x,x-y,-z+1/2
y,x,-z
-x+y,y,-z+1/2
-x,-x+y,-z

loop_
_atom_site_label
_atom_site_type_symbol
_atom_site_fract_x
_atom_site_fract_y
_atom_site_fract_z
_atom_site_occupancy
_atom_site_U_iso_or_equiv
Al1 Al+3 0.3333 0.6667 0.0536 0.5 0.0
Ga1 Ga+3 0.3333 0.6667 0.0536 0.5 0.0
O2 O-2 0.644 0 0 1 0.0
Ba1 Ba+2 0 0 0.75 1 0.0
O1 O-2 0.285 0.715 0.25 0.333 0.0
